data_8104246
loop_
_publ_author_name
'Fleet, M.E.'

_publ_section_title
;
 Crystal structures of alpha-LiGaSiO4, alpha-LiAlGeO4, and alpha-LiGaGeO4
;
_journal_name_full 'Zeitschrift fuer Kristallographie (149,1979-)'
_journal_page_first 63
_journal_page_last 75
_journal_volume 180
_journal_year 1987
_chemical_formula_sum 'Ga Ge Li O4'
_chemical_name_systematic 'Li Ga Ge O4'
_space_group_IT_number 148
_symmetry_space_group_name_Hall '-R 3'
_symmetry_space_group_name_H-M 'R -3 :H'
_cell_angle_alpha 90
_cell_angle_beta 90
_cell_angle_gamma 120
_cell_formula_units_Z 18
_cell_length_a 13.7683
_cell_length_b 13.7683
_cell_length_c 9.1919
_cell_volume 1509.025
_citation_journal_id_ASTM ZEKRDZ
_cod_data_source_file Fleet_ZEKRDZ_1987_1794.cif
_cod_data_source_block Ga1Ge1Li1O4
_cod_original_cell_volume 1509.026
_cod_original_formula_sum 'Ga1 Ge1 Li1 O4'
_cod_database_code 8104246

loop_
_symmetry_equiv_pos_as_xyz
x,y,z
-y,x-y,z
-x+y,-x,z
-x,-y,-z
y,-x+y,-z
x-y,x,-z
x+2/3,y+1/3,z+1/3
-y+2/3,x-y+1/3,z+1/3
-x+y+2/3,-x+1/3,z+1/3
-x+2/3,-y+1/3,-z+1/3
y+2/3,-x+y+1/3,-z+1/3
x-y+2/3,x+1/3,-z+1/3
x+1/3,y+2/3,z+2/3
-y+1/3,x-y+2/3,z+2/3
-x+y+1/3,-x+2/3,z+2/3
-x+1/3,-y+2/3,-z+2/3
y+1/3,-x+y+2/3,-z+2/3
x-y+1/3,x+2/3,-z+2/3

loop_
_atom_site_label
_atom_site_type_symbol
_atom_site_fract_x
_atom_site_fract_y
_atom_site_fract_z
_atom_site_occupancy
_atom_site_U_iso_or_equiv
Ga2 Ga+3 0.01968 0.21484 0.08213 0.5 0.0
Ge1 Ge+4 0.12123 0.47149 0.08394 0.5 0.0
Ga1 Ga+3 0.12123 0.47149 0.08394 0.5 0.0
O2 O-2 0.0043 0.335 0.0821 1 0.0
Ge2 Ge+4 0.01968 0.21484 0.08213 0.5 0.0
Li1 Li+1 0.4566 0.1459 0.0844 1 0.0
O4 O-2 0.2403 0.4536 0.0961 1 0.0
O1 O-2 0.5393 0.4125 0.0829 1 0.0
O3 O-2 0.2138 0.1171 0.0706 1 0.0
